data_2214794
loop_
_publ_author_name
'Wisanu Maneerat'
'Hoong-Kun Fun'
'Taweesak Buatip'
'Surat Laphookhieo'
'Suchada Chantrapromma'

_publ_section_title
;
 6\a-Acetoxyepoxyazadiradione
;
_journal_coeditor_code LH2461
_journal_issue 8
_journal_name_full 'Acta Crystallographica Section E'
_journal_page_first o3583
_journal_page_last o3584
_journal_paper_doi 10.1107/S1600536807035155
_journal_volume 63
_journal_year 2007
_chemical_formula_iupac 'C30 H36 O8'
_chemical_formula_moiety 'C30 H36 O8'
_chemical_formula_sum 'C30 H36 O8'
_chemical_formula_weight 524.59
_chemical_name_common
;
6\a-Acetoxyepoxyazadiradione
;
_chemical_name_systematic
;
(8S*,10R*)-17-(3-furyl)-4,4,8,10,13-pentamethyl-3,16-dioxo-6,7,9,11,12,17-
hexahydro-14,15-epoxy-5H-cyclopenta[a]phenanthrene-6\a,7\a-diyl diacetate
;
_chemical_temperature_decomposition 493
_space_group_IT_number 18
_symmetry_cell_setting orthorhombic
_symmetry_space_group_name_Hall 'P 2 2ab'
_symmetry_space_group_name_H-M 'P 21 21 2'
_atom_sites_solution_hydrogens geom
_atom_sites_solution_primary direct
_atom_sites_solution_secondary difmap
_audit_creation_method SHELXL-97
_cell_angle_alpha 90.00
_cell_angle_beta 90.00
_cell_angle_gamma 90.00
_cell_formula_units_Z 4
_cell_length_a 12.189(3)
_cell_length_b 29.983(5)
_cell_length_c 7.3372(11)
_cell_measurement_reflns_used 2724
_cell_measurement_temperature 297(2)
_cell_measurement_theta_max 25.00
_cell_measurement_theta_min 1.80
_cell_volume 2681.5(9)
_computing_cell_refinement 'SAINT (Bruker, 2005)'
_computing_data_collection 'APEX2 (Bruker, 2005)'
_computing_data_reduction SAINT
_computing_molecular_graphics SHELXTL
_computing_publication_material
;
SHELXTL and PLATON (Spek, 2003)
;
_computing_structure_refinement SHELXTL
_computing_structure_solution 'SHELXTL (Sheldrick, 1998)'
_diffrn_ambient_temperature 297(2)
_diffrn_detector_area_resol_mean 8.33
_diffrn_measured_fraction_theta_full 0.998
_diffrn_measured_fraction_theta_max 0.998
_diffrn_measurement_device_type
;
Bruker SMART APEXII CCD area-detector
;
_diffrn_measurement_method \w
_diffrn_radiation_monochromator graphite
_diffrn_radiation_source 'fine-focus sealed tube'
_diffrn_radiation_type MoK\a
_diffrn_radiation_wavelength 0.71073
_diffrn_reflns_av_R_equivalents 0.0996
_diffrn_reflns_av_sigmaI/netI 0.0575
_diffrn_reflns_limit_h_max 12
_diffrn_reflns_limit_h_min -14
_diffrn_reflns_limit_k_max 32
_diffrn_reflns_limit_k_min -35
_diffrn_reflns_limit_l_max 8
_diffrn_reflns_limit_l_min -8
_diffrn_reflns_number 20575
_diffrn_reflns_theta_full 25.00
_diffrn_reflns_theta_max 25.00
_diffrn_reflns_theta_min 1.80
_diffrn_standards_number 0
_exptl_absorpt_coefficient_mu 0.094
_exptl_absorpt_correction_T_max 0.9935
_exptl_absorpt_correction_T_min 0.9646
_exptl_absorpt_correction_type multi-scan
_exptl_absorpt_process_details '(SADABS; Bruker, 2005)'
_exptl_crystal_colour colourless
_exptl_crystal_density_diffrn 1.299
_exptl_crystal_density_method 'not measured'
_exptl_crystal_description Plate
_exptl_crystal_F_000 1120
_exptl_crystal_size_max 0.39
_exptl_crystal_size_mid 0.10
_exptl_crystal_size_min 0.07
_refine_diff_density_max 0.158
_refine_diff_density_min -0.135
_refine_ls_extinction_coef 0.0128(16)
_refine_ls_extinction_expression Fc^*^=kFc[1+0.001xFc^2^\l^3^/sin(2\q)]^-1/4^
_refine_ls_extinction_method SHELXL97
_refine_ls_goodness_of_fit_ref 1.022
_refine_ls_hydrogen_treatment constr
_refine_ls_matrix_type full
_refine_ls_number_parameters 351
_refine_ls_number_reflns 2724
_refine_ls_number_restraints 0
_refine_ls_restrained_S_all 1.022
_refine_ls_R_factor_all 0.0883
_refine_ls_R_factor_gt 0.0513
_refine_ls_shift/su_max 0.000
_refine_ls_shift/su_mean 0.000
_refine_ls_structure_factor_coef Fsqd
_refine_ls_weighting_details 'calc w=1/[\s^2^(Fo^2^)+(0.0548P)^2^+0.359P] where P=(Fo^2^+2Fc^2^)/3'
_refine_ls_weighting_scheme calc
_refine_ls_wR_factor_gt 0.1075
_refine_ls_wR_factor_ref 0.1247
_reflns_number_gt 1782
_reflns_number_total 2724
_reflns_threshold_expression I>2\s(I)
_cod_data_source_file lh2461.cif
_cod_data_source_block I
_cod_depositor_comments
;
The following automatic conversions were performed:

'_chemical_melting_point' tag was changed to
'_chemical_temperature_decomposition' since the value had been '493
K, decomposition'. The value '493 K, decomposition' was changed to
'493'.

Automatic conversion script
Id: cif_fix_values 1646 2011-03-28 12:23:43Z adriana 

The following automatic conversions were performed:

'_chemical_melting_point' tag was changed to
'_chemical_temperature_decomposition' since the value had been '493
K, decomposition'. The value '493 K, decomposition' was changed to
'493'.

Automatic conversion script
Id: cif_fix_values 1715 2011-07-08 13:25:40Z adriana 
;
_cod_database_code 2214794
_cod_database_fobs_code 2214794

loop_
_symmetry_equiv_pos_as_xyz
'x, y, z'
'-x, -y, z'
'-x+1/2, y+1/2, -z'
'x+1/2, -y+1/2, -z'

loop_
_atom_site_type_symbol
_atom_site_label
_atom_site_fract_x
_atom_site_fract_y
_atom_site_fract_z
_atom_site_U_iso_or_equiv
_atom_site_adp_type
_atom_site_calc_flag
_atom_site_refinement_flags
_atom_site_occupancy
O O1 0.7277(3) 0.20923(12) 0.2888(6) 0.0843(11) Uani d . 1
O O2 -0.0801(3) 0.04653(14) 0.1717(6) 0.0975(13) Uani d . 1
O O3 -0.1807(4) 0.1049(2) 0.7665(6) 0.1104(15) Uani d . 1
O O4 0.0294(3) 0.14448(14) 0.0196(5) 0.0819(11) Uani d . 1
O O5 0.4887(2) 0.10007(9) -0.1064(4) 0.0495(7) Uani d . 1
O O6 0.4156(3) 0.11150(12) -0.3842(5) 0.0733(10) Uani d . 1
O O7 0.3165(2) 0.08053(8) 0.1306(4) 0.0486(7) Uani d . 1
O O8 0.2993(4) 0.02858(12) -0.0864(6) 0.1002(13) Uani d . 1
C C1 0.4516(4) 0.20161(14) 0.4065(6) 0.0577(12) Uani d . 1
H H1A 0.4052 0.2069 0.5048 0.069 Uiso calc R 1
C C2 0.5586(4) 0.20273(15) 0.4328(7) 0.0631(13) Uani d . 1
H H2A 0.5858 0.2091 0.5484 0.076 Uiso calc R 1
C C3 0.6344(4) 0.19424(15) 0.2850(7) 0.0586(13) Uani d . 1
C C4 0.5981(3) 0.16439(13) 0.1284(6) 0.0479(11) Uani d . 1
C C5 0.4730(3) 0.15332(13) 0.1422(5) 0.0412(9) Uani d . 1
H H5A 0.4674 0.1289 0.2305 0.049 Uiso calc R 1
C C6 0.4207(3) 0.13562(13) -0.0334(6) 0.0425(10) Uani d . 1
H H6A 0.4157 0.1598 -0.1228 0.051 Uiso calc R 1
C C7 0.3065(3) 0.11623(13) 0.0000(6) 0.0454(10) Uani d . 1
H H7A 0.2764 0.1047 -0.1145 0.054 Uiso calc R 1
C C8 0.2303(3) 0.15175(13) 0.0774(6) 0.0453(11) Uani d . 1
C C9 0.2831(3) 0.17297(13) 0.2505(6) 0.0488(11) Uani d . 1
H H9A 0.2926 0.1480 0.3353 0.059 Uiso calc R 1
C C10 0.4017(3) 0.19194(12) 0.2214(6) 0.0438(10) Uani d . 1
C C11 0.2019(4) 0.20428(15) 0.3457(7) 0.0661(13) Uani d . 1
H H11A 0.2360 0.2158 0.4555 0.079 Uiso calc R 1
H H11B 0.1872 0.2294 0.2661 0.079 Uiso calc R 1
C C12 0.0927(4) 0.18242(15) 0.3972(7) 0.0664(13) Uani d . 1
H H12A 0.0838 0.1841 0.5284 0.080 Uiso calc R 1
H H12B 0.0335 0.1994 0.3423 0.080 Uiso calc R 1
C C13 0.0817(3) 0.13369(15) 0.3387(6) 0.0509(11) Uani d . 1
C C14 0.1178(3) 0.13163(15) 0.1389(6) 0.0525(11) Uani d . 1
C C15 0.0509(4) 0.0982(2) 0.0452(8) 0.0765(16) Uani d . 1
H H15A 0.0804 0.0794 -0.0523 0.092 Uiso calc R 1
C C16 -0.0310(4) 0.08116(19) 0.1807(7) 0.0706(14) Uani d . 1
C C17 -0.0398(3) 0.11626(16) 0.3268(6) 0.0574(12) Uani d . 1
H H17A -0.0844 0.1406 0.2773 0.069 Uiso calc R 1
C C18 0.1430(4) 0.10127(17) 0.4612(7) 0.0669(14) Uani d . 1
H H18A 0.2196 0.1087 0.4621 0.100 Uiso calc R 1
H H18B 0.1338 0.0715 0.4160 0.100 Uiso calc R 1
H H18C 0.1144 0.1031 0.5828 0.100 Uiso calc R 1
C C19 0.4068(4) 0.23638(13) 0.1148(7) 0.0655(14) Uani d . 1
H H19A 0.4793 0.2487 0.1237 0.098 Uiso calc R 1
H H19B 0.3549 0.2570 0.1655 0.098 Uiso calc R 1
H H19C 0.3893 0.2310 -0.0109 0.098 Uiso calc R 1
C C20 -0.0921(4) 0.10193(18) 0.5024(7) 0.0623(13) Uani d . 1
C C21 -0.0981(4) 0.0586(2) 0.5791(8) 0.0827(16) Uani d . 1
H H21A -0.0702 0.0326 0.5279 0.099 Uiso calc R 1
C C22 -0.1507(5) 0.0618(3) 0.7375(10) 0.100(2) Uani d . 1
H H22A -0.1647 0.0382 0.8163 0.119 Uiso calc R 1
C C23 -0.1448(5) 0.1283(2) 0.6193(9) 0.0912(18) Uani d . 1
H H23A -0.1557 0.1587 0.6025 0.109 Uiso calc R 1
C C24 0.4794(4) 0.09201(16) -0.2885(7) 0.0582(12) Uani d . 1
C C25 0.5585(4) 0.05754(19) -0.3489(8) 0.0854(17) Uani d . 1
H H25A 0.5334 0.0444 -0.4606 0.128 Uiso calc R 1
H H25B 0.5645 0.0349 -0.2570 0.128 Uiso calc R 1
H H25C 0.6290 0.0710 -0.3680 0.128 Uiso calc R 1
C C26 0.3122(4) 0.03785(17) 0.0706(9) 0.0687(14) Uani d . 1
C C27 0.3269(5) 0.00620(17) 0.2258(8) 0.0891(17) Uani d . 1
H H27A 0.2609 -0.0108 0.2424 0.134 Uiso calc R 1
H H27B 0.3425 0.0227 0.3350 0.134 Uiso calc R 1
H H27C 0.3868 -0.0136 0.1999 0.134 Uiso calc R 1
C C28 0.6329(4) 0.18517(16) -0.0557(7) 0.0642(14) Uani d . 1
H H28A 0.7092 0.1930 -0.0510 0.096 Uiso calc R 1
H H28B 0.5900 0.2114 -0.0785 0.096 Uiso calc R 1
H H28D 0.6211 0.1640 -0.1517 0.096 Uiso calc R 1
C C29 0.6656(3) 0.12137(14) 0.1587(7) 0.0639(14) Uani d . 1
H H29A 0.7420 0.1276 0.1397 0.096 Uiso calc R 1
H H29D 0.6420 0.0989 0.0741 0.096 Uiso calc R 1
H H29B 0.6548 0.1109 0.2810 0.096 Uiso calc R 1
C C30 0.2062(4) 0.18580(15) -0.0755(7) 0.0623(13) Uani d . 1
H H30D 0.2742 0.1970 -0.1234 0.093 Uiso calc R 1
H H30A 0.1640 0.2101 -0.0270 0.093 Uiso calc R 1
H H30B 0.1657 0.1715 -0.1712 0.093 Uiso calc R 1

loop_
_atom_site_aniso_label
_atom_site_aniso_U_11
_atom_site_aniso_U_22
_atom_site_aniso_U_33
_atom_site_aniso_U_12
_atom_site_aniso_U_13
_atom_site_aniso_U_23
O1 0.060(2) 0.090(2) 0.103(3) -0.0292(19) -0.007(2) -0.020(2)
O2 0.083(2) 0.112(3) 0.098(3) -0.040(2) 0.014(2) -0.026(3)
O3 0.102(3) 0.148(4) 0.081(3) -0.035(3) 0.029(3) -0.017(3)
O4 0.0501(18) 0.126(3) 0.069(2) -0.006(2) -0.0200(18) 0.018(2)
O5 0.0452(16) 0.0519(16) 0.0514(18) -0.0011(13) 0.0003(14) -0.0054(15)
O6 0.078(2) 0.089(2) 0.052(2) -0.001(2) -0.0079(19) -0.0021(19)
O7 0.0501(15) 0.0375(16) 0.0581(18) -0.0025(13) -0.0017(15) 0.0014(15)
O8 0.137(4) 0.066(2) 0.098(3) -0.015(2) -0.007(3) -0.027(2)
C1 0.065(3) 0.052(3) 0.056(3) -0.011(2) 0.001(2) -0.011(2)
C2 0.072(3) 0.063(3) 0.054(3) -0.021(3) -0.012(3) -0.004(3)
C3 0.058(3) 0.051(3) 0.067(3) -0.014(2) -0.013(3) 0.000(3)
C4 0.043(2) 0.046(2) 0.054(3) -0.007(2) 0.001(2) 0.002(2)
C5 0.041(2) 0.039(2) 0.044(2) -0.0046(18) -0.003(2) 0.000(2)
C6 0.046(2) 0.037(2) 0.045(2) 0.0048(19) 0.0000(19) -0.002(2)
C7 0.040(2) 0.048(2) 0.048(3) -0.0015(19) -0.003(2) 0.004(2)
C8 0.043(2) 0.047(2) 0.046(2) 0.004(2) -0.005(2) 0.003(2)
C9 0.049(2) 0.045(2) 0.052(3) 0.001(2) 0.000(2) -0.004(2)
C10 0.047(2) 0.038(2) 0.047(3) -0.0009(19) -0.005(2) -0.004(2)
C11 0.065(3) 0.058(3) 0.075(3) 0.001(2) 0.009(3) -0.016(3)
C12 0.059(3) 0.068(3) 0.072(3) 0.004(2) 0.006(3) -0.008(3)
C13 0.040(2) 0.058(3) 0.055(3) 0.002(2) -0.005(2) -0.003(2)
C14 0.043(2) 0.064(3) 0.051(3) 0.002(2) -0.006(2) 0.001(2)
C15 0.059(3) 0.105(5) 0.065(3) -0.023(3) 0.001(3) -0.028(3)
C16 0.049(3) 0.093(4) 0.069(3) -0.018(3) 0.005(3) -0.014(3)
C17 0.037(2) 0.073(3) 0.062(3) 0.002(2) -0.001(2) 0.000(3)
C18 0.050(3) 0.089(4) 0.062(3) -0.005(3) -0.006(2) 0.018(3)
C19 0.066(3) 0.037(2) 0.093(4) -0.003(2) 0.001(3) 0.006(3)
C20 0.042(2) 0.078(4) 0.067(3) -0.003(3) 0.000(2) -0.005(3)
C21 0.066(3) 0.098(4) 0.084(4) -0.003(3) 0.003(3) 0.015(4)
C22 0.078(4) 0.130(6) 0.091(5) -0.033(4) -0.004(4) 0.028(5)
C23 0.088(4) 0.101(4) 0.085(4) -0.019(3) 0.037(4) -0.013(4)
C24 0.052(3) 0.064(3) 0.058(3) -0.010(2) 0.002(3) -0.010(3)
C25 0.086(4) 0.088(4) 0.082(4) 0.005(3) 0.010(3) -0.030(3)
C26 0.065(3) 0.051(3) 0.090(4) -0.007(2) -0.007(3) -0.010(3)
C27 0.092(4) 0.054(3) 0.122(4) -0.004(3) -0.009(4) 0.020(4)
C28 0.055(3) 0.069(3) 0.069(3) -0.013(2) -0.001(2) 0.013(3)
C29 0.048(2) 0.057(3) 0.086(4) 0.001(2) -0.013(3) -0.001(3)
C30 0.058(3) 0.060(3) 0.069(3) 0.010(2) -0.003(2) 0.006(3)

loop_
_atom_type_symbol
_atom_type_description
_atom_type_scat_dispersion_real
_atom_type_scat_dispersion_imag
_atom_type_scat_source
C C 0.0033 0.0000 'International Tables Vol C Tables 4.2.6.8 and 6.1.1.4'
H H 0.0000 0.0000 'International Tables Vol C Tables 4.2.6.8 and 6.1.1.4'
O O 0.0106 0.0000 'International Tables Vol C Tables 4.2.6.8 and 6.1.1.4'

loop_
_geom_angle_atom_site_label_1
_geom_angle_atom_site_label_2
_geom_angle_atom_site_label_3
_geom_angle
C22 O3 C23 106.2(5)
C15 O4 C14 61.5(3)
C24 O5 C6 116.4(3)
C26 O7 C7 118.8(4)
C2 C1 C10 122.2(4)
C2 C1 H1A 118.9
C10 C1 H1A 118.9
C1 C2 C3 121.1(5)
C1 C2 H2A 119.4
C3 C2 H2A 119.4
O1 C3 C2 120.8(5)
O1 C3 C4 120.2(5)
C2 C3 C4 118.9(4)
C3 C4 C29 103.2(4)
C3 C4 C28 110.0(3)
C29 C4 C28 108.4(4)
C3 C4 C5 111.1(4)
C29 C4 C5 109.4(3)
C28 C4 C5 114.1(4)
C6 C5 C10 109.8(3)
C6 C5 C4 115.2(3)
C10 C5 C4 114.2(3)
C6 C5 H5A 105.6
C10 C5 H5A 105.6
C4 C5 H5A 105.6
O5 C6 C7 107.4(3)
O5 C6 C5 109.1(3)
C7 C6 C5 112.1(3)
O5 C6 H6A 109.4
C7 C6 H6A 109.4
C5 C6 H6A 109.4
O7 C7 C8 108.8(3)
O7 C7 C6 108.2(3)
C8 C7 C6 110.5(3)
O7 C7 H7A 109.8
C8 C7 H7A 109.8
C6 C7 H7A 109.8
C7 C8 C30 107.9(3)
C7 C8 C9 109.7(3)
C30 C8 C9 113.6(3)
C7 C8 C14 111.9(3)
C30 C8 C14 107.3(3)
C9 C8 C14 106.5(3)
C11 C9 C8 110.8(3)
C11 C9 C10 115.8(3)
C8 C9 C10 114.7(3)
C11 C9 H9A 104.7
C8 C9 H9A 104.7
C10 C9 H9A 104.7
C1 C10 C19 105.8(3)
C1 C10 C5 104.6(3)
C19 C10 C5 115.4(4)
C1 C10 C9 108.5(3)
C19 C10 C9 114.7(3)
C5 C10 C9 107.2(3)
C12 C11 C9 114.3(4)
C12 C11 H11A 108.7
C9 C11 H11A 108.7
C12 C11 H11B 108.7
C9 C11 H11B 108.7
H11A C11 H11B 107.6
C13 C12 C11 114.6(4)
C13 C12 H12A 108.6
C11 C12 H12A 108.6
C13 C12 H12B 108.6
C11 C12 H12B 108.6
H12A C12 H12B 107.6
C18 C13 C12 113.7(4)
C18 C13 C14 113.5(4)
C12 C13 C14 106.4(4)
C18 C13 C17 106.4(4)
C12 C13 C17 114.6(4)
C14 C13 C17 101.8(3)
O4 C14 C15 58.7(3)
O4 C14 C13 110.9(3)
C15 C14 C13 108.5(4)
O4 C14 C8 112.2(3)
C15 C14 C8 128.1(4)
C13 C14 C8 120.8(3)
O4 C15 C14 59.8(3)
O4 C15 C16 107.3(5)
C14 C15 C16 107.0(4)
O4 C15 H15A 122.2
C14 C15 H15A 122.2
C16 C15 H15A 122.2
O2 C16 C15 126.2(5)
O2 C16 C17 127.5(5)
C15 C16 C17 106.3(4)
C20 C17 C16 116.2(4)
C20 C17 C13 116.6(4)
C16 C17 C13 101.8(3)
C20 C17 H17A 107.2
C16 C17 H17A 107.2
C13 C17 H17A 107.2
C13 C18 H18A 109.5
C13 C18 H18B 109.5
H18A C18 H18B 109.5
C13 C18 H18C 109.5
H18A C18 H18C 109.5
H18B C18 H18C 109.5
C10 C19 H19A 109.5
C10 C19 H19B 109.5
H19A C19 H19B 109.5
C10 C19 H19C 109.5
H19A C19 H19C 109.5
H19B C19 H19C 109.5
C23 C20 C21 105.3(5)
C23 C20 C17 126.1(5)
C21 C20 C17 128.7(5)
C22 C21 C20 107.7(6)
C22 C21 H21A 126.1
C20 C21 H21A 126.1
C21 C22 O3 109.6(6)
C21 C22 H22A 125.2
O3 C22 H22A 125.2
C20 C23 O3 111.1(6)
C20 C23 H23A 124.4
O3 C23 H23A 124.4
O6 C24 O5 122.8(4)
O6 C24 C25 125.9(5)
O5 C24 C25 111.3(5)
C24 C25 H25A 109.5
C24 C25 H25B 109.5
H25A C25 H25B 109.5
C24 C25 H25C 109.5
H25A C25 H25C 109.5
H25B C25 H25C 109.5
O8 C26 O7 122.5(5)
O8 C26 C27 127.1(5)
O7 C26 C27 110.4(5)
C26 C27 H27A 109.5
C26 C27 H27B 109.5
H27A C27 H27B 109.5
C26 C27 H27C 109.5
H27A C27 H27C 109.5
H27B C27 H27C 109.5
C4 C28 H28A 109.5
C4 C28 H28B 109.5
H28A C28 H28B 109.5
C4 C28 H28D 109.5
H28A C28 H28D 109.5
H28B C28 H28D 109.5
C4 C29 H29A 109.5
C4 C29 H29D 109.5
H29A C29 H29D 109.5
C4 C29 H29B 109.5
H29A C29 H29B 109.5
H29D C29 H29B 109.5
C8 C30 H30D 109.5
C8 C30 H30A 109.5
H30D C30 H30A 109.5
C8 C30 H30B 109.5
H30D C30 H30B 109.5
H30A C30 H30B 109.5

loop_
_geom_bond_atom_site_label_1
_geom_bond_atom_site_label_2
_geom_bond_distance
O1 C3 1.224(5)
O2 C16 1.200(6)
O3 C22 1.359(8)
O3 C23 1.360(7)
O4 C15 1.424(7)
O4 C14 1.440(5)
O5 C24 1.362(5)
O5 C6 1.453(5)
O6 C24 1.199(5)
O7 C26 1.354(6)
O7 C7 1.442(5)
O8 C26 1.195(6)
C1 C2 1.319(6)
C1 C10 1.516(6)
C1 H1A 0.9300
C2 C3 1.447(7)
C2 H2A 0.9300
C3 C4 1.522(6)
C4 C29 1.546(6)
C4 C28 1.547(6)
C4 C5 1.564(5)
C5 C6 1.532(5)
C5 C10 1.560(5)
C5 H5A 0.9800
C6 C7 1.528(5)
C6 H6A 0.9800
C7 C8 1.523(6)
C7 H7A 0.9800
C8 C30 1.545(6)
C8 C9 1.559(6)
C8 C14 1.564(6)
C9 C11 1.532(6)
C9 C10 1.568(6)
C9 H9A 0.9800
C10 C19 1.546(6)
C11 C12 1.531(6)
C11 H11A 0.9700
C11 H11B 0.9700
C12 C13 1.529(6)
C12 H12A 0.9700
C12 H12B 0.9700
C13 C18 1.520(6)
C13 C14 1.532(6)
C13 C17 1.573(6)
C14 C15 1.464(6)
C15 C16 1.499(7)
C15 H15A 0.9800
C16 C17 1.506(7)
C17 C20 1.500(7)
C17 H17A 0.9800
C18 H18A 0.9600
C18 H18B 0.9600
C18 H18C 0.9600
C19 H19A 0.9600
C19 H19B 0.9600
C19 H19C 0.9600
C20 C23 1.331(7)
C20 C21 1.419(7)
C21 C22 1.331(8)
C21 H21A 0.9300
C22 H22A 0.9300
C23 H23A 0.9300
C24 C25 1.482(7)
C25 H25A 0.9600
C25 H25B 0.9600
C25 H25C 0.9600
C26 C27 1.493(7)
C27 H27A 0.9600
C27 H27B 0.9600
C27 H27C 0.9600
C28 H28A 0.9600
C28 H28B 0.9600
C28 H28D 0.9600
C29 H29A 0.9600
C29 H29D 0.9600
C29 H29B 0.9600
C30 H30D 0.9600
C30 H30A 0.9600
C30 H30B 0.9600

loop_
_geom_hbond_atom_site_label_D
_geom_hbond_atom_site_label_H
_geom_hbond_atom_site_label_A
_geom_hbond_site_symmetry_A
_geom_hbond_distance_DH
_geom_hbond_distance_HA
_geom_hbond_distance_DA
_geom_hbond_angle_DHA
_geom_hbond_publ_flag
C5 H5A O7 1_555 0.98 2.4543 2.900(5) 107 y
C7 H7A O8 1_555 0.98 2.3085 2.705(5) 103 y
C9 H9A O7 1_555 0.98 2.5363 2.936(5) 104 y
C27 H27A O2 2_555 0.96 2.5047 3.422(7) 160 y
C28 H28D O5 1_555 0.96 2.5277 3.121(6) 120 y
C29 H29D O5 1_555 0.96 2.2906 2.973(5) 127 y

loop_
_geom_torsion_atom_site_label_1
_geom_torsion_atom_site_label_2
_geom_torsion_atom_site_label_3
_geom_torsion_atom_site_label_4
_geom_torsion
C10 C1 C2 C3 -0.6(7)
C1 C2 C3 O1 155.2(5)
C1 C2 C3 C4 -27.8(7)
O1 C3 C4 C29 68.6(5)
C2 C3 C4 C29 -108.4(4)
O1 C3 C4 C28 -46.8(6)
C2 C3 C4 C28 136.1(4)
O1 C3 C4 C5 -174.2(4)
C2 C3 C4 C5 8.8(6)
C3 C4 C5 C6 162.7(3)
C29 C4 C5 C6 -84.1(4)
C28 C4 C5 C6 37.6(5)
C3 C4 C5 C10 34.3(5)
C29 C4 C5 C10 147.6(4)
C28 C4 C5 C10 -90.8(4)
C24 O5 C6 C7 82.0(4)
C24 O5 C6 C5 -156.3(3)
C10 C5 C6 O5 179.4(3)
C4 C5 C6 O5 48.8(4)
C10 C5 C6 C7 -61.8(4)
C4 C5 C6 C7 167.7(3)
C26 O7 C7 C8 136.6(4)
C26 O7 C7 C6 -103.4(4)
O5 C6 C7 O7 60.8(4)
C5 C6 C7 O7 -59.0(4)
O5 C6 C7 C8 179.8(3)
C5 C6 C7 C8 60.1(4)
O7 C7 C8 C30 -171.2(3)
C6 C7 C8 C30 70.2(4)
O7 C7 C8 C9 64.6(4)
C6 C7 C8 C9 -54.0(4)
O7 C7 C8 C14 -53.4(4)
C6 C7 C8 C14 -172.0(3)
C7 C8 C9 C11 -172.5(3)
C30 C8 C9 C11 66.8(5)
C14 C8 C9 C11 -51.2(4)
C7 C8 C9 C10 54.2(4)
C30 C8 C9 C10 -66.6(5)
C14 C8 C9 C10 175.5(3)
C2 C1 C10 C19 -80.6(5)
C2 C1 C10 C5 41.7(5)
C2 C1 C10 C9 155.8(4)
C6 C5 C10 C1 171.7(3)
C4 C5 C10 C1 -57.3(4)
C6 C5 C10 C19 -72.5(4)
C4 C5 C10 C19 58.5(5)
C6 C5 C10 C9 56.6(4)
C4 C5 C10 C9 -172.3(3)
C11 C9 C10 C1 61.7(5)
C8 C9 C10 C1 -167.3(3)
C11 C9 C10 C19 -56.3(5)
C8 C9 C10 C19 74.7(4)
C11 C9 C10 C5 174.2(4)
C8 C9 C10 C5 -54.8(4)
C8 C9 C11 C12 55.8(5)
C10 C9 C11 C12 -171.4(4)
C9 C11 C12 C13 -2.1(6)
C11 C12 C13 C18 77.9(5)
C11 C12 C13 C14 -47.8(5)
C11 C12 C13 C17 -159.4(4)
C15 O4 C14 C13 -99.5(4)
C15 O4 C14 C8 122.1(4)
C18 C13 C14 O4 151.9(4)
C12 C13 C14 O4 -82.3(4)
C17 C13 C14 O4 37.9(5)
C18 C13 C14 C15 89.2(4)
C12 C13 C14 C15 -145.0(4)
C17 C13 C14 C15 -24.8(5)
C18 C13 C14 C8 -73.9(5)
C12 C13 C14 C8 51.9(5)
C17 C13 C14 C8 172.1(4)
C7 C8 C14 O4 -108.7(4)
C30 C8 C14 O4 9.4(5)
C9 C8 C14 O4 131.4(4)
C7 C8 C14 C15 -41.9(6)
C30 C8 C14 C15 76.3(6)
C9 C8 C14 C15 -161.8(5)
C7 C8 C14 C13 117.6(4)
C30 C8 C14 C13 -124.2(4)
C9 C8 C14 C13 -2.3(5)
C14 O4 C15 C16 100.0(4)
C13 C14 C15 O4 103.7(4)
C8 C14 C15 O4 -94.8(5)
O4 C14 C15 C16 -100.5(5)
C13 C14 C15 C16 3.2(6)
C8 C14 C15 C16 164.7(4)
O4 C15 C16 O2 137.6(6)
C14 C15 C16 O2 -159.5(5)
O4 C15 C16 C17 -41.7(5)
C14 C15 C16 C17 21.2(6)
O2 C16 C17 C20 17.0(8)
C15 C16 C17 C20 -163.7(4)
O2 C16 C17 C13 144.8(5)
C15 C16 C17 C13 -35.9(5)
C18 C13 C17 C20 44.8(5)
C12 C13 C17 C20 -81.8(5)
C14 C13 C17 C20 163.9(4)
C18 C13 C17 C16 -82.7(5)
C12 C13 C17 C16 150.7(4)
C14 C13 C17 C16 36.4(5)
C16 C17 C20 C23 -153.2(5)
C13 C17 C20 C23 86.7(6)
C16 C17 C20 C21 25.9(7)
C13 C17 C20 C21 -94.2(6)
C23 C20 C21 C22 -1.6(6)
C17 C20 C21 C22 179.0(5)
C20 C21 C22 O3 0.9(6)
C23 O3 C22 C21 0.2(7)
C21 C20 C23 O3 1.8(6)
C17 C20 C23 O3 -178.9(4)
C22 O3 C23 C20 -1.3(7)
C6 O5 C24 O6 -3.1(6)
C6 O5 C24 C25 175.7(3)
C7 O7 C26 O8 -0.7(7)
C7 O7 C26 C27 178.6(4)

loop_
_cod_related_entry_id
_cod_related_entry_database
_cod_related_entry_code
1 ChemSpider 21184537
